data_7105845
loop_
_publ_author_name
'Sondes Lounissi'
'Jean-Francois Capon'
'Frederic Gloaguen'
'Fatma Matoussi'
'Francois Petillon'
'Philippe Schollhammer'
'Jean Talarmin'

_publ_section_title
;
 Diiron species containing a cyclic PPh2NPh2 diphosphine related to the
 [FeFe]H2ases active site
;
_journal_name_full Chem.Commun.
_journal_page_first 878
_journal_paper_doi 10.1039/c0cc03295f
_journal_volume 47
_journal_year 2011
_chemical_formula_moiety 'C36 H34 Fe2 N2 O5 P2 S3, C H2 Cl2'
_chemical_formula_sum 'C37 H36 Cl2 Fe2 N2 O5 P2 S3'
_chemical_formula_weight 929.4
_space_group_IT_number 14
_symmetry_cell_setting monoclinic
_symmetry_Int_Tables_number 14
_symmetry_space_group_name_Hall '-P 2ybc'
_symmetry_space_group_name_H-M 'P 1 21/c 1'
_atom_sites_solution_hydrogens geom
_atom_sites_solution_primary direct
_atom_sites_solution_secondary difmap
_audit_conform_dict_location ftp://ftp.iucr.org/pub/cif_core.dic
_audit_conform_dict_name cif_core.dic
_audit_conform_dict_version 2.3
_audit_creation_date 2010-08-05T17:14:06-00:00
_audit_creation_method 'WinGX routine CIF_UPDATE'
_cell_angle_alpha 90
_cell_angle_beta 94.263(5)
_cell_angle_gamma 90
_cell_formula_units_Z 4
_cell_length_a 16.7119(8)
_cell_length_b 12.2358(5)
_cell_length_c 19.4661(10)
_cell_measurement_reflns_used 5372
_cell_measurement_temperature 170(2)
_cell_measurement_theta_max 22.8
_cell_measurement_theta_min 2.88
_cell_volume 3969.5(3)
_computing_cell_refinement
;
        CrysAlis RED, Oxford Diffraction Ltd.,
        Version 1.171.33.46 (release 27-08-2009 CrysAlis171 .NET)
        (compiled Aug 27 2009,17:19:36)
;
_computing_data_collection
;
        CrysAlis CCD, Oxford Diffraction Ltd.,
        Version 1.171.33.46 (release 27-08-2009 CrysAlis171 .NET)
        (compiled Aug 27 2009,17:19:36)
;
_computing_data_reduction
;
        CrysAlis RED, Oxford Diffraction Ltd.,
        Version 1.171.33.46 (release 27-08-2009 CrysAlis171 .NET)
        (compiled Aug 27 2009,17:19:36)
;
_computing_molecular_graphics 'ORTEP3 for Windows (Farrugia, 1997)'
_computing_publication_material 'PLATON (Spek, 1980-2002)'
_computing_structure_refinement 'SHELXL-97 (Sheldrick, 1997)'
_computing_structure_solution 'SHELXS-97 (Sheldrick, 1997)'
_diffrn_ambient_temperature 170(2)
_diffrn_detector 'CCD plate'
_diffrn_detector_area_resol_mean 8.3622
_diffrn_measured_fraction_theta_full 0.996
_diffrn_measured_fraction_theta_max 0.996
_diffrn_measurement_device 'Kappa-geometry diffractometer'
_diffrn_measurement_device_type 'Xcalibur, Sapphire2, large Be window'
_diffrn_measurement_method
;
4 stepped omega-scans over 115 deg. with kappa -79 deg. (chi -58.3 deg.),
phi 0, 90, 180, 270 deg.
step 1 deg., exposure time 60 s
detector distance 50 mm
detector angle 30 deg.
;
_diffrn_orient_matrix_UB_11 0.0424386577
_diffrn_orient_matrix_UB_12 0.0023602207
_diffrn_orient_matrix_UB_13 0.0051478118
_diffrn_orient_matrix_UB_21 -0.0028658433
_diffrn_orient_matrix_UB_22 0.0003490606
_diffrn_orient_matrix_UB_23 0.0361704545
_diffrn_orient_matrix_UB_31 0.001679204
_diffrn_orient_matrix_UB_32 -0.0579113045
_diffrn_orient_matrix_UB_33 0.0004220773
_diffrn_radiation_monochromator graphite
_diffrn_radiation_probe x-ray
_diffrn_radiation_type MoK\a
_diffrn_radiation_wavelength 0.71073
_diffrn_reflns_av_R_equivalents 0.0608
_diffrn_reflns_av_unetI/netI 0.0943
_diffrn_reflns_limit_h_max 20
_diffrn_reflns_limit_h_min -20
_diffrn_reflns_limit_k_max 9
_diffrn_reflns_limit_k_min -15
_diffrn_reflns_limit_l_max 24
_diffrn_reflns_limit_l_min -24
_diffrn_reflns_number 29973
_diffrn_reflns_theta_full 26.37
_diffrn_reflns_theta_max 26.37
_diffrn_reflns_theta_min 3.49
_diffrn_source 'sealed X-ray tube'
_exptl_absorpt_coefficient_mu 1.149
_exptl_absorpt_correction_T_max 0.955
_exptl_absorpt_correction_T_min 0.740
_exptl_absorpt_correction_type analytical
_exptl_absorpt_process_details
;
        CrysAlis RED, Oxford Diffraction Ltd.,
        Version 1.171.33.46 (release 27-08-2009 CrysAlis171 .NET)
        (compiled Aug 27 2009,17:19:36)
Analytical numeric absorption correction using a multifaceted crystal
   model based on expressions derived by R.C. Clark & J.S. Reid.
        (Clark, R. C. & Reid, J. S. (1995). Acta Cryst. A51, 887-897)
;
_exptl_crystal_colour red
_exptl_crystal_density_diffrn 1.555
_exptl_crystal_density_method 'not measured'
_exptl_crystal_description
;
        fragment of planar crystal, main faces {1 0 0}
;
_exptl_crystal_F_000 1904
_exptl_crystal_recrystallization_method 'Slow evaporation of dichloromethane solution'
_exptl_crystal_size_max 0.29
_exptl_crystal_size_mid 0.26
_exptl_crystal_size_min 0.04
_refine_diff_density_max 0.668
_refine_diff_density_min -0.395
_refine_diff_density_rms 0.082
_refine_ls_extinction_method none
_refine_ls_goodness_of_fit_ref 0.924
_refine_ls_hydrogen_treatment constr
_refine_ls_matrix_type full
_refine_ls_number_parameters 426
_refine_ls_number_reflns 8080
_refine_ls_number_restraints 163
_refine_ls_restrained_S_all 0.933
_refine_ls_R_factor_all 0.1014
_refine_ls_R_factor_gt 0.051
_refine_ls_shift/su_max 0
_refine_ls_shift/su_mean 0
_refine_ls_structure_factor_coef Fsqd
_refine_ls_weighting_details 'calc w=1/[\s^2^(Fo^2^)+(0.0498P)^2^+0.0000P] where P=(Fo^2^+2Fc^2^)/3'
_refine_ls_weighting_scheme calc
_refine_ls_wR_factor_gt 0.1034
_refine_ls_wR_factor_ref 0.1185
_reflns_number_gt 4527
_reflns_number_total 8080
_reflns_threshold_expression >2sigma(I)
_cod_data_source_file C0CC03295F.TXT
_cod_data_source_block sl95-a0
_cod_original_sg_symbol_Hall -P2ybc
_cod_original_sg_symbol_H-M 'P 21/c'
_cod_database_code 7105845

loop_
_symmetry_equiv_pos_as_xyz
'x, y, z'
'-x, y+1/2, -z+1/2'
'-x, -y, -z'
'x, -y-1/2, z-1/2'

loop_
_atom_site_label
_atom_site_type_symbol
_atom_site_fract_x
_atom_site_fract_y
_atom_site_fract_z
_atom_site_U_iso_or_equiv
_atom_site_adp_type
_atom_site_occupancy
_atom_site_symmetry_multiplicity
_atom_site_calc_flag
_atom_site_refinement_flags
_atom_site_disorder_assembly
_atom_site_disorder_group
C1 C 0.2030(2) 0.4552(3) 0.3147(2) 0.0314(10) Uani 1 1 d U . .
C2 C 0.1536(2) 0.3708(4) 0.1968(2) 0.0340(10) Uani 1 1 d U . .
C3 C -0.0238(3) 0.6929(4) 0.1499(3) 0.0489(13) Uani 1 1 d U . .
C4 C 0.0182(3) 0.4918(4) 0.1015(3) 0.0527(13) Uani 1 1 d U . .
C5 C 0.1098(3) 0.6562(4) 0.0826(3) 0.0474(12) Uani 1 1 d U . .
C6 C 0.0994(3) 0.7434(4) 0.2991(3) 0.0477(12) Uani 1 1 d U . .
H6A H 0.1375 0.7928 0.3251 0.057 Uiso 1 1 calc R . .
H6B H 0.0534 0.7883 0.2807 0.057 Uiso 1 1 calc R . .
C7 C 0.0692(3) 0.6609(4) 0.3485(2) 0.0481(12) Uani 1 1 d U . .
H7A H 0.0486 0.7003 0.388 0.058 Uiso 1 1 calc R . .
H7B H 0.1148 0.6151 0.3666 0.058 Uiso 1 1 calc R . .
C8 C 0.0037(3) 0.5872(4) 0.3171(2) 0.0468(12) Uani 1 1 d U . .
H8A H -0.0423 0.6333 0.3002 0.056 Uiso 1 1 calc R . .
H8B H -0.0147 0.5394 0.3538 0.056 Uiso 1 1 calc R . .
C10 C 0.29312(15) 0.5356(2) 0.09993(12) 0.0261(9) Uani 1 1 d GDU . .
C11 C 0.24705(16) 0.4640(2) 0.05881(14) 0.0341(10) Uani 1 1 d GDU . .
H11 H 0.2118 0.4145 0.079 0.041 Uiso 1 1 calc R . .
C12 C 0.25228(17) 0.4642(2) -0.01173(14) 0.0421(12) Uani 1 1 d GU . .
H12 H 0.2206 0.415 -0.04 0.051 Uiso 1 1 calc R . .
C13 C 0.30358(17) 0.5362(2) -0.04115(13) 0.0406(11) Uani 1 1 d GU . .
H13 H 0.3072 0.5364 -0.0896 0.049 Uiso 1 1 calc R . .
C14 C 0.34966(16) 0.6078(2) -0.00002(14) 0.0367(11) Uani 1 1 d GU . .
H14 H 0.3849 0.6573 -0.0202 0.044 Uiso 1 1 calc R . .
C15 C 0.34443(15) 0.6076(2) 0.07051(13) 0.0294(10) Uani 1 1 d GU . .
H15 H 0.3761 0.6568 0.0988 0.035 Uiso 1 1 calc R . .
C20A C 0.63249(17) 0.5100(3) 0.25652(19) 0.020(3) Uiso 0.5 1 d PGDU A 1
C21A C 0.6946(2) 0.4516(3) 0.2884(2) 0.032(3) Uiso 0.5 1 d PGDU A 1
H21A H 0.6838 0.3931 0.3184 0.038 Uiso 0.5 1 calc PR A 1
C22A C 0.77217(19) 0.4776(3) 0.2769(2) 0.040(3) Uiso 0.5 1 d PGU A 1
H22A H 0.8152 0.4371 0.299 0.049 Uiso 0.5 1 calc PR A 1
C23A C 0.78768(16) 0.5619(3) 0.2336(2) 0.037(3) Uiso 0.5 1 d PGU A 1
H23A H 0.8415 0.5799 0.2256 0.044 Uiso 0.5 1 calc PR A 1
C24A C 0.72559(17) 0.6202(3) 0.20170(18) 0.033(3) Uiso 0.5 1 d PGU A 1
H24A H 0.7363 0.6787 0.1716 0.04 Uiso 0.5 1 calc PR A 1
C25A C 0.64800(17) 0.5943(3) 0.21318(17) 0.037(3) Uiso 0.5 1 d PGU A 1
H25A H 0.6049 0.6348 0.1911 0.044 Uiso 0.5 1 calc PR A 1
C20B C 0.62990(16) 0.5225(3) 0.24610(18) 0.024(3) Uiso 0.5 1 d PGDU A 2
C21B C 0.69561(17) 0.4622(2) 0.27332(19) 0.029(3) Uiso 0.5 1 d PGDU A 2
H21B H 0.6876 0.4009 0.302 0.035 Uiso 0.5 1 calc PR A 2
C22B C 0.77303(17) 0.4918(3) 0.2584(2) 0.031(2) Uiso 0.5 1 d PGU A 2
H22B H 0.8178 0.4507 0.277 0.037 Uiso 0.5 1 calc PR A 2
C23B C 0.78475(17) 0.5818(3) 0.2163(2) 0.036(3) Uiso 0.5 1 d PGU A 2
H23B H 0.8375 0.6019 0.2062 0.043 Uiso 0.5 1 calc PR A 2
C24B C 0.7190(2) 0.6421(3) 0.18910(19) 0.025(2) Uiso 0.5 1 d PGU A 2
H24B H 0.727 0.7033 0.1604 0.03 Uiso 0.5 1 calc PR A 2
C25B C 0.64162(19) 0.6125(3) 0.20399(18) 0.021(3) Uiso 0.5 1 d PGU A 2
H25B H 0.5969 0.6536 0.1854 0.025 Uiso 0.5 1 calc PR A 2
C31 C 0.3503(2) 0.6338(3) 0.23405(19) 0.0274(9) Uani 1 1 d U A .
H31A H 0.3868 0.6597 0.1997 0.033 Uiso 1 1 calc R . .
H31B H 0.3147 0.6955 0.2442 0.033 Uiso 1 1 calc R . .
C32 C 0.4840(2) 0.6063(3) 0.2918(2) 0.0257(9) Uani 1 1 d U A .
H32A H 0.5099 0.6293 0.3368 0.031 Uiso 1 1 calc R . .
H32B H 0.4968 0.6622 0.2575 0.031 Uiso 1 1 calc R . .
C33 C 0.36785(16) 0.61719(19) 0.36411(13) 0.0270(9) Uani 1 1 d GU A .
C34 C 0.41229(17) 0.5776(2) 0.42088(14) 0.0404(12) Uani 1 1 d GU . .
H34 H 0.4628 0.544 0.4157 0.049 Uiso 1 1 calc R . .
C35 C 0.38388(19) 0.5865(2) 0.48520(14) 0.0485(13) Uani 1 1 d GU . .
H35 H 0.4147 0.559 0.5244 0.058 Uiso 1 1 calc R . .
C36 C 0.31103(19) 0.6349(2) 0.49275(14) 0.0494(13) Uani 1 1 d GU . .
H36 H 0.2914 0.6411 0.5371 0.059 Uiso 1 1 calc R . .
C37 C 0.26660(17) 0.6745(3) 0.43598(16) 0.0537(14) Uani 1 1 d GU . .
H37 H 0.2161 0.7081 0.4411 0.064 Uiso 1 1 calc R . .
C38 C 0.29501(16) 0.6656(2) 0.37165(14) 0.0412(11) Uani 1 1 d GU . .
H38 H 0.2642 0.6931 0.3325 0.049 Uiso 1 1 calc R . .
C41 C 0.3508(2) 0.3979(3) 0.2148(2) 0.0257(9) Uani 1 1 d U A .
H41A H 0.3731 0.4051 0.2632 0.031 Uiso 1 1 calc R . .
H41B H 0.315 0.3333 0.2128 0.031 Uiso 1 1 calc R . .
C42 C 0.4874(2) 0.4436(3) 0.17983(19) 0.0262(9) Uani 1 1 d U A .
H42A H 0.4739 0.5133 0.156 0.031 Uiso 1 1 calc R . .
H42B H 0.5301 0.4081 0.1551 0.031 Uiso 1 1 calc R . .
C43 C 0.40266(16) 0.3173(2) 0.10875(13) 0.0275(9) Uani 1 1 d GU A .
C44 C 0.34920(16) 0.2305(2) 0.10438(15) 0.0374(11) Uani 1 1 d GU . .
H44 H 0.3208 0.2114 0.1431 0.045 Uiso 1 1 calc R . .
C45 C 0.33713(18) 0.1716(2) 0.04356(16) 0.0478(13) Uani 1 1 d GU . .
H45 H 0.3005 0.1122 0.0407 0.057 Uiso 1 1 calc R . .
C46 C 0.37852(19) 0.1995(2) -0.01288(15) 0.0531(14) Uani 1 1 d GU . .
H46 H 0.3703 0.1593 -0.0545 0.064 Uiso 1 1 calc R . .
C47 C 0.43200(18) 0.2863(3) -0.00851(14) 0.0447(12) Uani 1 1 d GU . .
H47 H 0.4604 0.3055 -0.0472 0.054 Uiso 1 1 calc R . .
C48 C 0.44406(16) 0.3452(2) 0.05231(14) 0.0336(10) Uani 1 1 d GU . .
H48 H 0.4807 0.4047 0.0552 0.04 Uiso 1 1 calc R . .
O1 O 0.22655(19) 0.4149(2) 0.36619(16) 0.0477(9) Uani 1 1 d U . .
O2 O 0.14578(19) 0.2840(3) 0.17499(17) 0.0509(9) Uani 1 1 d U . .
O3 O -0.0765(2) 0.7516(3) 0.1494(2) 0.0797(13) Uani 1 1 d U . .
O4 O -0.0066(3) 0.4212(3) 0.0679(2) 0.0878(14) Uani 1 1 d U . .
O5 O 0.1398(2) 0.6947(3) 0.0382(2) 0.0717(12) Uani 1 1 d U . .
P1 P 0.28700(6) 0.52051(8) 0.19445(5) 0.0243(3) Uani 1 1 d DU . .
P2 P 0.52918(6) 0.47578(8) 0.26749(5) 0.0257(3) Uani 1 1 d DU . .
S1 S 0.14929(6) 0.68601(9) 0.22610(6) 0.0355(3) Uani 1 1 d U . .
S2 S 0.03166(6) 0.50078(9) 0.24611(6) 0.0350(3) Uani 1 1 d U . .
S3 S 0.52219(7) 0.35645(9) 0.33343(5) 0.0324(3) Uani 1 1 d U A .
Fe1 Fe 0.16471(3) 0.50253(5) 0.23293(3) 0.02771(16) Uani 1 1 d U . .
Fe2 Fe 0.05883(4) 0.60044(5) 0.15314(3) 0.03504(18) Uani 1 1 d U . .
N1 N 0.39816(18) 0.6056(2) 0.29671(16) 0.0244(7) Uani 1 1 d U . .
N2 N 0.41700(18) 0.3741(2) 0.17314(16) 0.0258(8) Uani 1 1 d U . .
C50A C 0.8938(15) 0.5633(10) 0.5055(10) 0.149(5) Uiso 0.5 1 d PDU B 1
H50A H 0.9378 0.558 0.5422 0.178 Uiso 0.5 1 calc PR B 1
H50B H 0.843 0.5597 0.5286 0.178 Uiso 0.5 1 calc PR B 1
Cl1A Cl 0.8987(3) 0.6886(4) 0.4721(3) 0.126(2) Uani 0.5 1 d PDU B 1
Cl2A Cl 0.8978(4) 0.4519(6) 0.4588(4) 0.125(2) Uani 0.5 1 d PDU B 1
C50B C 0.8742(13) 0.5932(17) 0.5001(11) 0.149(5) Uiso 0.5 1 d PDU C 2
H50C H 0.8263 0.6408 0.5002 0.178 Uiso 0.5 1 calc PR C 2
H50D H 0.8789 0.5545 0.5448 0.178 Uiso 0.5 1 calc PR C 2
Cl1B Cl 0.9505(9) 0.6709(14) 0.4978(5) 0.465(12) Uani 0.5 1 d PDU C 2
Cl2B Cl 0.8559(5) 0.5009(10) 0.4397(6) 0.253(6) Uani 0.5 1 d PDU C 2

loop_
_atom_site_aniso_label
_atom_site_aniso_U_11
_atom_site_aniso_U_22
_atom_site_aniso_U_33
_atom_site_aniso_U_23
_atom_site_aniso_U_13
_atom_site_aniso_U_12
C1 0.024(2) 0.026(2) 0.045(3) -0.001(2) 0.0093(19) -0.0026(19)
C2 0.028(2) 0.032(2) 0.042(3) 0.005(2) 0.002(2) -0.002(2)
C3 0.032(3) 0.055(3) 0.058(3) 0.016(3) -0.003(2) 0.003(2)
C4 0.068(4) 0.048(3) 0.040(3) 0.010(2) -0.010(2) -0.006(3)
C5 0.036(3) 0.051(3) 0.053(3) 0.017(3) -0.004(2) 0.006(2)
C6 0.038(3) 0.038(3) 0.067(3) -0.010(2) 0.005(2) 0.018(2)
C7 0.033(3) 0.058(3) 0.054(3) -0.015(3) 0.007(2) 0.011(2)
C8 0.038(3) 0.057(3) 0.047(3) 0.000(3) 0.013(2) 0.009(2)
C10 0.022(2) 0.027(2) 0.029(2) -0.0016(18) -0.0014(17) 0.0053(18)
C11 0.033(3) 0.036(3) 0.033(2) 0.001(2) -0.0013(19) 0.001(2)
C12 0.050(3) 0.044(3) 0.031(3) -0.011(2) -0.004(2) -0.001(2)
C13 0.053(3) 0.043(3) 0.025(2) -0.005(2) 0.003(2) 0.011(2)
C14 0.039(3) 0.036(3) 0.036(3) 0.004(2) 0.009(2) 0.006(2)
C15 0.024(2) 0.033(2) 0.031(2) -0.005(2) 0.0002(18) 0.0029(19)
C31 0.023(2) 0.028(2) 0.031(2) 0.0008(19) 0.0014(17) -0.0006(18)
C32 0.024(2) 0.023(2) 0.029(2) -0.0052(18) -0.0026(17) 0.0003(18)
C33 0.032(2) 0.021(2) 0.028(2) -0.0072(18) 0.0030(18) -0.0005(18)
C34 0.053(3) 0.036(3) 0.032(3) -0.003(2) 0.003(2) 0.015(2)
C35 0.084(4) 0.030(3) 0.030(3) -0.004(2) -0.003(2) 0.004(3)
C36 0.068(4) 0.046(3) 0.036(3) -0.016(2) 0.017(2) -0.019(3)
C37 0.035(3) 0.078(4) 0.049(3) -0.035(3) 0.008(2) -0.005(3)
C38 0.030(3) 0.053(3) 0.040(3) -0.014(2) 0.000(2) -0.001(2)
C41 0.019(2) 0.025(2) 0.033(2) -0.0032(19) -0.0013(17) -0.0024(18)
C42 0.022(2) 0.029(2) 0.027(2) -0.0001(18) 0.0013(17) 0.0014(18)
C43 0.025(2) 0.024(2) 0.033(2) -0.0067(19) -0.0049(18) 0.0060(18)
C44 0.037(3) 0.030(2) 0.044(3) -0.008(2) -0.006(2) 0.000(2)
C45 0.042(3) 0.037(3) 0.062(3) -0.020(2) -0.013(2) 0.000(2)
C46 0.060(4) 0.048(3) 0.048(3) -0.027(3) -0.017(3) 0.011(3)
C47 0.045(3) 0.054(3) 0.035(3) -0.011(2) 0.002(2) 0.009(2)
C48 0.034(3) 0.036(3) 0.031(2) -0.010(2) -0.0035(19) 0.003(2)
O1 0.054(2) 0.046(2) 0.042(2) 0.0144(17) -0.0058(16) -0.0004(17)
O2 0.055(2) 0.0334(18) 0.065(2) -0.0065(17) 0.0087(17) -0.0097(17)
O3 0.052(3) 0.084(3) 0.103(3) 0.019(2) 0.005(2) 0.034(2)
O4 0.132(4) 0.072(3) 0.055(3) 0.000(2) -0.022(2) -0.033(3)
O5 0.053(2) 0.089(3) 0.075(3) 0.042(2) 0.017(2) 0.006(2)
P1 0.0208(6) 0.0229(6) 0.0290(6) -0.0011(5) 0.0012(4) -0.0001(5)
P2 0.0224(6) 0.0261(6) 0.0279(6) -0.0028(5) -0.0019(4) 0.0011(5)
S1 0.0273(6) 0.0265(6) 0.0524(8) 0.0008(5) 0.0018(5) 0.0029(5)
S2 0.0240(6) 0.0370(6) 0.0444(7) 0.0058(6) 0.0048(5) -0.0013(5)
S3 0.0365(7) 0.0285(6) 0.0319(6) 0.0018(5) -0.0006(5) 0.0038(5)
Fe1 0.0222(3) 0.0257(3) 0.0352(4) 0.0012(3) 0.0020(3) -0.0003(3)
Fe2 0.0268(4) 0.0350(4) 0.0430(4) 0.0079(3) -0.0001(3) 0.0006(3)
N1 0.0233(18) 0.0235(18) 0.0264(18) -0.0033(15) 0.0015(14) -0.0003(15)
N2 0.0204(18) 0.0249(19) 0.0322(19) -0.0030(15) 0.0024(14) -0.0005(14)
Cl1A 0.131(4) 0.160(4) 0.094(4) 0.070(3) 0.059(3) 0.087(4)
Cl2A 0.098(5) 0.151(4) 0.130(4) 0.035(4) 0.030(4) -0.047(4)
Cl1B 0.50(2) 0.73(3) 0.189(10) -0.228(13) 0.190(11) -0.441(19)
Cl2B 0.169(9) 0.338(14) 0.269(13) -0.089(10) 0.135(8) -0.118(8)

loop_
_atom_type_symbol
_atom_type_description
_atom_type_scat_dispersion_real
_atom_type_scat_dispersion_imag
_atom_type_scat_source
C C 0.0033 0.0016 'International Tables Vol C Tables 4.2.6.8 and 6.1.1.4'
H H 0 0 'International Tables Vol C Tables 4.2.6.8 and 6.1.1.4'
O O 0.0106 0.006 'International Tables Vol C Tables 4.2.6.8 and 6.1.1.4'
P P 0.1023 0.0942 'International Tables Vol C Tables 4.2.6.8 and 6.1.1.4'
S S 0.1246 0.1234 'International Tables Vol C Tables 4.2.6.8 and 6.1.1.4'
Fe Fe 0.3463 0.8444 'International Tables Vol C Tables 4.2.6.8 and 6.1.1.4'
N N 0.0061 0.0033 'International Tables Vol C Tables 4.2.6.8 and 6.1.1.4'
Cl Cl 0.1484 0.1585 'International Tables Vol C Tables 4.2.6.8 and 6.1.1.4'

loop_
_exptl_crystal_face_index_h
_exptl_crystal_face_index_k
_exptl_crystal_face_index_l
_exptl_crystal_face_perp_dist
-1 0 0 0.02
0 1 1 0.13
1 0 0 0.02
0 0 1 0.13
0 -1 0 0.135
0 1 0 0.155
0 -1 -1 0.16
0 -3 -1 0.14
0 0 -1 0.13
15 0 -22 0.105
16 3 18 0.095

loop_
_geom_angle_atom_site_label_1
_geom_angle_atom_site_label_2
_geom_angle_atom_site_label_3
_geom_angle
_geom_angle_site_symmetry_1
_geom_angle_site_symmetry_3
_geom_angle_publ_flag
O1 C1 Fe1 173.9(4) . . ?
O2 C2 Fe1 178.0(4) . . ?
O3 C3 Fe2 178.4(5) . . ?
O4 C4 Fe2 178.7(6) . . ?
O5 C5 Fe2 177.3(5) . . ?
C7 C6 S1 115.4(3) . . ?
C7 C6 H6A 108.4 . . ?
S1 C6 H6A 108.4 . . ?
C7 C6 H6B 108.4 . . ?
S1 C6 H6B 108.4 . . ?
H6A C6 H6B 107.5 . . ?
C6 C7 C8 114.1(4) . . ?
C6 C7 H7A 108.7 . . ?
C8 C7 H7A 108.7 . . ?
C6 C7 H7B 108.7 . . ?
C8 C7 H7B 108.7 . . ?
H7A C7 H7B 107.6 . . ?
C7 C8 S2 115.7(3) . . ?
C7 C8 H8A 108.4 . . ?
S2 C8 H8A 108.4 . . ?
C7 C8 H8B 108.4 . . ?
S2 C8 H8B 108.4 . . ?
H8A C8 H8B 107.4 . . ?
C11 C10 C15 120 . . ?
C11 C10 P1 116.15(15) . . ?
C15 C10 P1 123.68(15) . . ?
C12 C11 C10 120 . . ?
C12 C11 H11 120 . . ?
C10 C11 H11 120 . . ?
C11 C12 C13 120 . . ?
C11 C12 H12 120 . . ?
C13 C12 H12 120 . . ?
C12 C13 C14 120 . . ?
C12 C13 H13 120 . . ?
C14 C13 H13 120 . . ?
C15 C14 C13 120 . . ?
C15 C14 H14 120 . . ?
C13 C14 H14 120 . . ?
C14 C15 C10 120 . . ?
C14 C15 H15 120 . . ?
C10 C15 H15 120 . . ?
C21A C20A C25A 120 . . ?
C21A C20A P2 121.66(19) . . ?
C25A C20A P2 118.30(19) . . ?
C22A C21A C20A 120 . . ?
C22A C21A H21A 120 . . ?
C20A C21A H21A 120 . . ?
C21A C22A C23A 120 . . ?
C21A C22A H22A 120 . . ?
C23A C22A H22A 120 . . ?
C22A C23A C24A 120 . . ?
C22A C23A H23A 120 . . ?
C24A C23A H23A 120 . . ?
C25A C24A C23A 120 . . ?
C25A C24A H24A 120 . . ?
C23A C24A H24A 120 . . ?
C24A C25A C20A 120 . . ?
C24A C25A H25A 120 . . ?
C20A C25A H25A 120 . . ?
C21B C20B C25B 120 . . ?
C21B C20B P2 116.97(18) . . ?
C25B C20B P2 123.02(19) . . ?
C22B C21B C20B 120 . . ?
C22B C21B H21B 120 . . ?
C20B C21B H21B 120 . . ?
C21B C22B C23B 120 . . ?
C21B C22B H22B 120 . . ?
C23B C22B H22B 120 . . ?
C24B C23B C22B 120 . . ?
C24B C23B H23B 120 . . ?
C22B C23B H23B 120 . . ?
C25B C24B C23B 120 . . ?
C25B C24B H24B 120 . . ?
C23B C24B H24B 120 . . ?
C24B C25B C20B 120 . . ?
C24B C25B H25B 120 . . ?
C20B C25B H25B 120 . . ?
N1 C31 P1 115.4(3) . . ?
N1 C31 H31A 108.4 . . ?
P1 C31 H31A 108.4 . . ?
N1 C31 H31B 108.4 . . ?
P1 C31 H31B 108.4 . . ?
H31A C31 H31B 107.5 . . ?
N1 C32 P2 116.1(3) . . ?
N1 C32 H32A 108.3 . . ?
P2 C32 H32A 108.3 . . ?
N1 C32 H32B 108.3 . . ?
P2 C32 H32B 108.3 . . ?
H32A C32 H32B 107.4 . . ?
C38 C33 C34 119.8 . . ?
C38 C33 N1 120.8(2) . . ?
C34 C33 N1 119.4(2) . . ?
C33 C34 C35 120.1 . . ?
C33 C34 H34 119.9 . . ?
C35 C34 H34 119.9 . . ?
C36 C35 C34 120 . . ?
C36 C35 H35 120 . . ?
C34 C35 H35 120 . . ?
C35 C36 C37 119.8 . . ?
C35 C36 H36 120.1 . . ?
C37 C36 H36 120.1 . . ?
C36 C37 C38 120.1 . . ?
C36 C37 H37 119.9 . . ?
C38 C37 H37 119.9 . . ?
C33 C38 C37 120 . . ?
C33 C38 H38 120 . . ?
C37 C38 H38 120 . . ?
N2 C41 P1 119.4(3) . . ?
N2 C41 H41A 107.5 . . ?
P1 C41 H41A 107.5 . . ?
N2 C41 H41B 107.5 . . ?
P1 C41 H41B 107.5 . . ?
H41A C41 H41B 107 . . ?
N2 C42 P2 117.3(3) . . ?
N2 C42 H42A 108 . . ?
P2 C42 H42A 108 . . ?
N2 C42 H42B 108 . . ?
P2 C42 H42B 108 . . ?
H42A C42 H42B 107.2 . . ?
C48 C43 C44 119.9 . . ?
C48 C43 N2 120.8(2) . . ?
C44 C43 N2 119.2(2) . . ?
C43 C44 C45 120.2 . . ?
C43 C44 H44 119.9 . . ?
C45 C44 H44 119.9 . . ?
C46 C45 C44 120 . . ?
C46 C45 H45 120 . . ?
C44 C45 H45 120 . . ?
C45 C46 C47 119.9 . . ?
C45 C46 H46 120.1 . . ?
C47 C46 H46 120.1 . . ?
C46 C47 C48 120.1 . . ?
C46 C47 H47 119.9 . . ?
C48 C47 H47 119.9 . . ?
C43 C48 C47 120 . . ?
C43 C48 H48 120 . . ?
C47 C48 H48 120 . . ?
C10 P1 C41 102.59(15) . . ?
C10 P1 C31 105.21(15) . . ?
C41 P1 C31 102.17(17) . . ?
C10 P1 Fe1 117.36(9) . . ?
C41 P1 Fe1 111.78(13) . . ?
C31 P1 Fe1 115.88(13) . . ?
C20A P2 C42 103.92(17) . . ?
C20A P2 C32 104.07(16) . . ?
C42 P2 C32 106.81(18) . . ?
C20A P2 C20B 7.9 . . ?
C42 P2 C20B 98.41(16) . . ?
C32 P2 C20B 100.73(16) . . ?
C20A P2 S3 110.83(14) . . ?
C42 P2 S3 114.37(14) . . ?
C32 P2 S3 115.70(14) . . ?
C20B P2 S3 118.54(13) . . ?
C6 S1 Fe2 110.05(16) . . ?
C6 S1 Fe1 112.93(16) . . ?
Fe2 S1 Fe1 69.16(4) . . ?
C8 S2 Fe2 111.81(16) . . ?
C8 S2 Fe1 112.91(15) . . ?
Fe2 S2 Fe1 69.21(4) . . ?
C2 Fe1 C1 94.60(19) . . ?
C2 Fe1 P1 91.58(14) . . ?
C1 Fe1 P1 93.15(13) . . ?
C2 Fe1 S2 87.80(14) . . ?
C1 Fe1 S2 100.86(13) . . ?
P1 Fe1 S2 165.98(5) . . ?
C2 Fe1 S1 151.10(14) . . ?
C1 Fe1 S1 114.21(13) . . ?
P1 Fe1 S1 89.18(4) . . ?
S2 Fe1 S1 84.68(4) . . ?
C2 Fe1 Fe2 97.93(14) . . ?
C1 Fe1 Fe2 152.37(13) . . ?
P1 Fe1 Fe2 110.94(4) . . ?
S2 Fe1 Fe2 55.38(3) . . ?
S1 Fe1 Fe2 55.26(3) . . ?
C4 Fe2 C3 101.1(2) . . ?
C4 Fe2 C5 91.9(2) . . ?
C3 Fe2 C5 98.1(2) . . ?
C4 Fe2 S1 156.51(17) . . ?
C3 Fe2 S1 102.08(17) . . ?
C5 Fe2 S1 88.38(16) . . ?
C4 Fe2 S2 87.62(16) . . ?
C3 Fe2 S2 99.79(16) . . ?
C5 Fe2 S2 161.84(15) . . ?
S1 Fe2 S2 84.90(5) . . ?
C4 Fe2 Fe1 102.21(16) . . ?
C3 Fe2 Fe1 144.72(16) . . ?
C5 Fe2 Fe1 107.14(15) . . ?
S1 Fe2 Fe1 55.58(3) . . ?
S2 Fe2 Fe1 55.41(3) . . ?
C32 N1 C33 118.4(3) . . ?
C32 N1 C31 115.5(3) . . ?
C33 N1 C31 122.1(3) . . ?
C43 N2 C42 116.3(3) . . ?
C43 N2 C41 120.0(3) . . ?
C42 N2 C41 118.7(3) . . ?
Cl2A C50A Cl1A 122.7(11) . . ?
Cl2A C50A H50A 106.6 . . ?
Cl1A C50A H50A 106.6 . . ?
Cl2A C50A H50B 106.6 . . ?
Cl1A C50A H50B 106.6 . . ?
H50A C50A H50B 106.6 . . ?
Cl1B C50B Cl2B 119.8(13) . . ?
Cl1B C50B H50C 107.4 . . ?
Cl2B C50B H50C 107.4 . . ?
Cl1B C50B H50D 107.4 . . ?
Cl2B C50B H50D 107.4 . . ?
H50C C50B H50D 106.9 . . ?

loop_
_geom_bond_atom_site_label_1
_geom_bond_atom_site_label_2
_geom_bond_distance
_geom_bond_site_symmetry_2
_geom_bond_publ_flag
C1 O1 1.158(5) . ?
C1 Fe1 1.770(5) . ?
C2 O2 1.148(5) . ?
C2 Fe1 1.763(5) . ?
C3 O3 1.135(5) . ?
C3 Fe2 1.783(5) . ?
C4 O4 1.144(5) . ?
C4 Fe2 1.771(6) . ?
C5 O5 1.133(5) . ?
C5 Fe2 1.803(5) . ?
C6 C7 1.506(6) . ?
C6 S1 1.841(5) . ?
C6 H6A 0.99 . ?
C6 H6B 0.99 . ?
C7 C8 1.512(6) . ?
C7 H7A 0.99 . ?
C7 H7B 0.99 . ?
C8 S2 1.828(4) . ?
C8 H8A 0.99 . ?
C8 H8B 0.99 . ?
C10 C11 1.3823 . ?
C10 C15 1.3824 . ?
C10 P1 1.860(3) . ?
C11 C12 1.3823 . ?
C11 H11 0.95 . ?
C12 C13 1.3823 . ?
C12 H12 0.95 . ?
C13 C14 1.3824 . ?
C13 H13 0.95 . ?
C14 C15 1.3823 . ?
C14 H14 0.95 . ?
C15 H15 0.95 . ?
C20A C21A 1.369 . ?
C20A C25A 1.369 . ?
C20A P2 1.805(3) . ?
C21A C22A 1.369 . ?
C21A H21A 0.95 . ?
C22A C23A 1.369 . ?
C22A H22A 0.95 . ?
C23A C24A 1.369 . ?
C23A H23A 0.95 . ?
C24A C25A 1.369 . ?
C24A H24A 0.95 . ?
C25A H25A 0.95 . ?
C20B C21B 1.395 . ?
C20B C25B 1.395 . ?
C20B P2 1.854(3) . ?
C21B C22B 1.395 . ?
C21B H21B 0.95 . ?
C22B C23B 1.395 . ?
C22B H22B 0.95 . ?
C23B C24B 1.395 . ?
C23B H23B 0.95 . ?
C24B C25B 1.395 . ?
C24B H24B 0.95 . ?
C25B H25B 0.95 . ?
C31 N1 1.449(5) . ?
C31 P1 1.875(4) . ?
C31 H31A 0.99 . ?
C31 H31B 0.99 . ?
C32 N1 1.445(5) . ?
C32 P2 1.843(4) . ?
C32 H32A 0.99 . ?
C32 H32B 0.99 . ?
C33 C38 1.3716 . ?
C33 C34 1.3732 . ?
C33 N1 1.448(4) . ?
C34 C35 1.3759 . ?
C34 H34 0.95 . ?
C35 C36 1.3718 . ?
C35 H35 0.95 . ?
C36 C37 1.3730 . ?
C36 H36 0.95 . ?
C37 C38 1.3760 . ?
C37 H37 0.95 . ?
C38 H38 0.95 . ?
C41 N2 1.450(5) . ?
C41 P1 1.865(4) . ?
C41 H41A 0.99 . ?
C41 H41B 0.99 . ?
C42 N2 1.449(5) . ?
C42 P2 1.838(4) . ?
C42 H42A 0.99 . ?
C42 H42B 0.99 . ?
C43 C48 1.3840 . ?
C43 C44 1.3863 . ?
C43 N2 1.437(4) . ?
C44 C45 1.3879 . ?
C44 H44 0.95 . ?
C45 C46 1.3837 . ?
C45 H45 0.95 . ?
C46 C47 1.3865 . ?
C46 H46 0.95 . ?
C47 C48 1.3880 . ?
C47 H47 0.95 . ?
C48 H48 0.95 . ?
P1 Fe1 2.2392(12) . ?
P2 S3 1.9533(15) . ?
S1 Fe2 2.2537(13) . ?
S1 Fe1 2.2625(12) . ?
S2 Fe2 2.2562(12) . ?
S2 Fe1 2.2571(12) . ?
Fe1 Fe2 2.5632(8) . ?
C50A Cl2A 1.642(12) . ?
C50A Cl1A 1.670(13) . ?
C50A H50A 0.99 . ?
C50A H50B 0.99 . ?
C50B Cl1B 1.593(14) . ?
C50B Cl2B 1.643(12) . ?
C50B H50C 0.99 . ?
C50B H50D 0.99 . ?
